data_1558315
loop_
_publ_author_name
'Singh, Pijush'
'Misra, Souvik'
'Sepay, Nayim'
'Mondal, Sanjoy'
'Ray, Debes'
'Aswal, Vinod K.'
'Nanda, Jayanta'

_publ_section_title
;
 Self-assembling behaviour of a modified aromatic amino acid in
 competitive medium.
;
_journal_issue 28
_journal_name_full 'Soft matter'
_journal_page_first 6599
_journal_page_last 6607
_journal_paper_doi 10.1039/d0sm00584c
_journal_volume 16
_journal_year 2020
_chemical_formula_moiety 'C9 H10 N2 O4, H2 O'
_chemical_formula_sum 'C9 H12 N2 O5'
_chemical_formula_weight 228.20
_space_group_crystal_system monoclinic
_space_group_IT_number 4
_space_group_name_Hall 'P 2yb'
_space_group_name_H-M_alt 'P 1 21 1'
_atom_sites_solution_hydrogens mixed
_atom_sites_solution_primary dual
_audit_block_doi 10.5517/ccdc.csd.cc23v3x0
_audit_creation_date 2020-02-02
_audit_creation_method
;
Olex2 1.2
(compiled 2018.05.29 svn.r3508 for OlexSys, GUI svn.r5506)
;
_audit_update_record
;
2020-02-03 deposited with the CCDC.	2020-06-11 downloaded from the CCDC.
;
_cell_angle_alpha 90
_cell_angle_beta 101.19(2)
_cell_angle_gamma 90
_cell_formula_units_Z 2
_cell_length_a 6.241(5)
_cell_length_b 5.293(4)
_cell_length_c 15.726(9)
_cell_measurement_reflns_used 1818
_cell_measurement_temperature 293(2)
_cell_measurement_theta_max 25.1
_cell_measurement_theta_min 2.6
_cell_volume 509.6(6)
_computing_molecular_graphics 'Olex2 (Dolomanov et al., 2009)'
_computing_publication_material 'Olex2 (Dolomanov et al., 2009)'
_computing_structure_refinement 'XL (Sheldrick, 2008)'
_computing_structure_solution 'XT (Sheldrick, 2015)'
_diffrn_ambient_temperature 293.63
_diffrn_measured_fraction_theta_full 0.996
_diffrn_measured_fraction_theta_max 0.996
_diffrn_measurement_device_type CCD
_diffrn_measurement_method 'omega and phi scans'
_diffrn_radiation_type MoK\a
_diffrn_radiation_wavelength 0.71073
_diffrn_reflns_av_R_equivalents 0.2193
_diffrn_reflns_av_unetI/netI 0.0801
_diffrn_reflns_Laue_measured_fraction_full 0.996
_diffrn_reflns_Laue_measured_fraction_max 0.996
_diffrn_reflns_limit_h_max 7
_diffrn_reflns_limit_h_min -7
_diffrn_reflns_limit_k_max 6
_diffrn_reflns_limit_k_min -6
_diffrn_reflns_limit_l_max 18
_diffrn_reflns_limit_l_min -18
_diffrn_reflns_number 12375
_diffrn_reflns_point_group_measured_fraction_full 0.995
_diffrn_reflns_point_group_measured_fraction_max 0.995
_diffrn_reflns_theta_full 25.104
_diffrn_reflns_theta_max 25.104
_diffrn_reflns_theta_min 2.641
_exptl_absorpt_coefficient_mu 0.123
_exptl_crystal_colour yellow
_exptl_crystal_colour_primary yellow
_exptl_crystal_density_diffrn 1.487
_exptl_crystal_density_meas 1.487
_exptl_crystal_description niddle
_exptl_crystal_F_000 240
_refine_diff_density_max 0.261
_refine_diff_density_min -0.302
_refine_diff_density_rms 0.077
_refine_ls_abs_structure_details
;
 Flack x determined using 719 quotients [(I+)-(I-)]/[(I+)+(I-)]
 (Parsons, Flack and Wagner, Acta Cryst. B69 (2013) 249-259).
;
_refine_ls_abs_structure_Flack 0.4(10)
_refine_ls_extinction_method none
_refine_ls_goodness_of_fit_ref 1.071
_refine_ls_hydrogen_treatment mixed
_refine_ls_matrix_type full
_refine_ls_number_parameters 154
_refine_ls_number_reflns 1818
_refine_ls_number_restraints 1
_refine_ls_restrained_S_all 1.071
_refine_ls_R_factor_all 0.0794
_refine_ls_R_factor_gt 0.0772
_refine_ls_shift/su_max 0.000
_refine_ls_shift/su_mean 0.000
_refine_ls_structure_factor_coef Fsqd
_refine_ls_weighting_details 'w=1/[\s^2^(Fo^2^)+(0.1440P)^2^+0.1350P] where P=(Fo^2^+2Fc^2^)/3'
_refine_ls_weighting_scheme calc
_refine_ls_wR_factor_gt 0.1973
_refine_ls_wR_factor_ref 0.2010
_reflns_Friedel_coverage 0.788
_reflns_Friedel_fraction_full 0.994
_reflns_Friedel_fraction_max 0.994
_reflns_number_gt 1728
_reflns_number_total 1818
_reflns_threshold_expression 'I > 2\s(I)'
_cod_data_source_file d0sm00584c2.cif
_cod_data_source_block 4np_0m_a
_cod_depositor_comments
;
 Adding full bibliography for 1558315.cif.

2022-06-21
Z value and formula fixed to values more according to usual
chemical conventions.                 miguel
;
_cod_original_formula_weight 57.05
_cod_original_formula_moiety '0.25(C9 H10 N2 O4), 0.25(H2 O)'
_cod_original_formula_units_Z 8
_cod_original_formula_sum 'C2.25 H3 N0.50 O1.25'
_cod_database_code 1558315
_shelx_shelxl_version_number 2016/6
_shelx_space_group_comment
;
The symmetry employed for this shelxl refinement is uniquely defined
by the following loop, which should always be used as a source of
symmetry information in preference to the above space-group names.
They are only intended as comments.
;
_olex2_refinement_description
;
1. Fixed Uiso
 At 1.2 times of:
  All C(H) groups, All C(H,H) groups, All N(H,H,H) groups
2.a Ternary CH refined with riding coordinates:
 C11(H11)
2.b Secondary CH2 refined with riding coordinates:
 C12(H12A,H12B)
2.c Aromatic/amide H refined with riding coordinates:
 C15(H15), C14(H14), C17(H17), C18(H18)
2.d Idealised Me refined as rotating group:
 N9(H9A,H9B,H9C)
;
_olex2_submission_special_instructions 'No special instructions were received'

loop_
_space_group_symop_operation_xyz
'x, y, z'
'-x, y+1/2, -z'

loop_
_atom_site_label
_atom_site_type_symbol
_atom_site_fract_x
_atom_site_fract_y
_atom_site_fract_z
_atom_site_U_iso_or_equiv
_atom_site_adp_type
_atom_site_occupancy
_atom_site_site_symmetry_order
_atom_site_calc_flag
_atom_site_refinement_flags_posn
_atom_site_refinement_flags_adp
_atom_site_refinement_flags_occupancy
_atom_site_disorder_assembly
_atom_site_disorder_group
O7 O 0.6345(6) 0.3155(7) 0.0717(2) 0.0386(10) Uani 1 1 d . . . . .
O8 O 0.5541(6) 0.6332(7) 0.1519(2) 0.0369(9) Uani 1 1 d . . . . .
O11 O 0.8606(6) -0.1226(9) 0.0713(3) 0.0411(10) Uani 1 1 d . . . . .
N9 N 0.2900(6) 0.0365(8) 0.0893(3) 0.0293(9) Uani 1 1 d . . . . .
H9A H 0.309165 0.063002 0.035391 0.035 Uiso 1 1 calc GR . . . .
H9B H 0.154976 -0.019617 0.088046 0.035 Uiso 1 1 calc GR . . . .
H9C H 0.385804 -0.077850 0.114803 0.035 Uiso 1 1 calc GR . . . .
O10 O -0.1531(8) 1.0914(9) 0.3997(3) 0.0562(13) Uani 1 1 d . . . . .
O9 O 0.1607(7) 1.1247(10) 0.4828(3) 0.0534(12) Uani 1 1 d . . . . .
N8 N 0.0351(8) 1.0243(9) 0.4228(3) 0.0368(11) Uani 1 1 d . . . . .
C10 C 0.5202(7) 0.4186(10) 0.1186(3) 0.0251(10) Uani 1 1 d . . . . .
C11 C 0.3232(7) 0.2763(9) 0.1387(3) 0.0238(10) Uani 1 1 d . . . . .
H11 H 0.193412 0.381870 0.120341 0.029 Uiso 1 1 calc R . . . .
C13 C 0.2682(8) 0.4322(10) 0.2862(3) 0.0292(10) Uani 1 1 d . . . . .
C16 C 0.1165(8) 0.8152(10) 0.3770(3) 0.0310(11) Uani 1 1 d . . . . .
C15 C 0.3305(8) 0.7397(12) 0.4017(3) 0.0354(12) Uani 1 1 d . . . . .
H15 H 0.421914 0.815524 0.448467 0.042 Uiso 1 1 calc R . . . .
C14 C 0.4071(8) 0.5479(11) 0.3553(3) 0.0334(11) Uani 1 1 d . . . . .
H14 H 0.551951 0.496284 0.370442 0.040 Uiso 1 1 calc R . . . .
C17 C -0.0255(8) 0.7038(11) 0.3101(3) 0.0354(12) Uani 1 1 d . . . . .
H17 H -0.170224 0.756082 0.295372 0.042 Uiso 1 1 calc R . . . .
C12 C 0.3455(9) 0.2211(10) 0.2361(3) 0.0330(12) Uani 1 1 d . . . . .
H12A H 0.262750 0.069960 0.243048 0.040 Uiso 1 1 calc R . . . .
H12B H 0.497736 0.186811 0.260457 0.040 Uiso 1 1 calc R . . . .
C18 C 0.0533(8) 0.5106(11) 0.2649(3) 0.0365(12) Uani 1 1 d . . . . .
H18 H -0.040477 0.432376 0.219359 0.044 Uiso 1 1 calc R . . . .
H11A H 0.770(12) -0.001(16) 0.068(5) 0.047(19) Uiso 1 1 d . . . . .
H11B H 0.790(16) -0.23(2) 0.093(5) 0.08(3) Uiso 1 1 d . . . . .

loop_
_atom_site_aniso_label
_atom_site_aniso_U_11
_atom_site_aniso_U_22
_atom_site_aniso_U_33
_atom_site_aniso_U_23
_atom_site_aniso_U_13
_atom_site_aniso_U_12
O7 0.041(2) 0.040(2) 0.0429(19) 0.0016(16) 0.0266(16) -0.0013(17)
O8 0.0406(19) 0.0314(19) 0.0402(18) -0.0044(16) 0.0114(14) -0.0088(16)
O11 0.0318(19) 0.043(2) 0.052(2) 0.0032(18) 0.0162(16) -0.0048(19)
N9 0.030(2) 0.031(2) 0.0299(19) -0.0062(16) 0.0126(15) -0.0066(17)
O10 0.060(3) 0.057(3) 0.054(2) -0.003(2) 0.0153(19) 0.023(2)
O9 0.064(3) 0.053(3) 0.044(2) -0.019(2) 0.0137(19) -0.005(2)
N8 0.049(3) 0.036(2) 0.030(2) 0.0003(19) 0.0197(19) 0.004(2)
C10 0.024(2) 0.028(2) 0.0241(19) 0.0064(18) 0.0061(16) -0.0013(18)
C11 0.028(2) 0.024(2) 0.0224(19) 0.0005(17) 0.0111(16) -0.0005(18)
C13 0.038(2) 0.036(2) 0.0177(19) 0.0020(19) 0.0140(17) -0.001(2)
C16 0.044(3) 0.030(2) 0.024(2) 0.0014(18) 0.016(2) 0.000(2)
C15 0.041(3) 0.046(3) 0.020(2) -0.004(2) 0.0063(17) -0.002(2)
C14 0.034(2) 0.043(3) 0.024(2) 0.001(2) 0.0070(19) 0.001(2)
C17 0.027(2) 0.049(3) 0.033(2) -0.003(2) 0.0137(18) 0.000(2)
C12 0.043(3) 0.035(3) 0.025(2) 0.004(2) 0.0159(19) 0.002(2)
C18 0.034(2) 0.045(3) 0.032(2) -0.008(2) 0.0103(19) -0.003(2)

loop_
_atom_type_symbol
_atom_type_description
_atom_type_scat_dispersion_real
_atom_type_scat_dispersion_imag
_atom_type_scat_source
C C 0.0033 0.0016 'International Tables Vol C Tables 4.2.6.8 and 6.1.1.4'
H H 0.0000 0.0000 'International Tables Vol C Tables 4.2.6.8 and 6.1.1.4'
N N 0.0061 0.0033 'International Tables Vol C Tables 4.2.6.8 and 6.1.1.4'
O O 0.0106 0.0060 'International Tables Vol C Tables 4.2.6.8 and 6.1.1.4'

loop_
_geom_angle_atom_site_label_1
_geom_angle_atom_site_label_2
_geom_angle_atom_site_label_3
_geom_angle
_geom_angle_site_symmetry_1
_geom_angle_site_symmetry_3
_geom_angle_publ_flag
H11A O11 H11B 98(7) . . ?
H9A N9 H9B 109.5 . . ?
H9A N9 H9C 109.5 . . ?
H9B N9 H9C 109.5 . . ?
C11 N9 H9A 109.5 . . ?
C11 N9 H9B 109.5 . . ?
C11 N9 H9C 109.5 . . ?
O10 N8 O9 122.8(5) . . ?
O10 N8 C16 118.8(5) . . ?
O9 N8 C16 118.4(5) . . ?
O7 C10 O8 125.1(4) . . ?
O7 C10 C11 118.9(4) . . ?
O8 C10 C11 116.0(4) . . ?
N9 C11 C10 110.5(4) . . ?
N9 C11 H11 108.1 . . ?
N9 C11 C12 109.6(4) . . ?
C10 C11 H11 108.1 . . ?
C10 C11 C12 112.3(4) . . ?
C12 C11 H11 108.1 . . ?
C14 C13 C12 121.5(4) . . ?
C18 C13 C14 119.0(5) . . ?
C18 C13 C12 119.5(5) . . ?
C15 C16 N8 119.4(5) . . ?
C17 C16 N8 117.9(5) . . ?
C17 C16 C15 122.7(5) . . ?
C16 C15 H15 120.7 . . ?
C16 C15 C14 118.6(5) . . ?
C14 C15 H15 120.7 . . ?
C13 C14 H14 119.8 . . ?
C15 C14 C13 120.4(5) . . ?
C15 C14 H14 119.8 . . ?
C16 C17 H17 121.0 . . ?
C16 C17 C18 118.0(5) . . ?
C18 C17 H17 121.0 . . ?
C11 C12 H12A 108.8 . . ?
C11 C12 H12B 108.8 . . ?
C13 C12 C11 113.9(4) . . ?
C13 C12 H12A 108.8 . . ?
C13 C12 H12B 108.8 . . ?
H12A C12 H12B 107.7 . . ?
C13 C18 C17 121.4(5) . . ?
C13 C18 H18 119.3 . . ?
C17 C18 H18 119.3 . . ?

loop_
_geom_bond_atom_site_label_1
_geom_bond_atom_site_label_2
_geom_bond_distance
_geom_bond_site_symmetry_2
_geom_bond_publ_flag
O7 C10 1.246(6) . ?
O8 C10 1.252(6) . ?
O11 H11A 0.85(9) . ?
O11 H11B 0.83(12) . ?
N9 H9A 0.8900 . ?
N9 H9B 0.8900 . ?
N9 H9C 0.8900 . ?
N9 C11 1.481(6) . ?
O10 N8 1.213(6) . ?
O9 N8 1.225(7) . ?
N8 C16 1.465(7) . ?
C10 C11 1.527(6) . ?
C11 H11 0.9800 . ?
C11 C12 1.539(6) . ?
C13 C14 1.393(7) . ?
C13 C12 1.501(7) . ?
C13 C18 1.381(7) . ?
C16 C15 1.376(7) . ?
C16 C17 1.370(7) . ?
C15 H15 0.9300 . ?
C15 C14 1.388(8) . ?
C14 H14 0.9300 . ?
C17 H17 0.9300 . ?
C17 C18 1.388(8) . ?
C12 H12A 0.9700 . ?
C12 H12B 0.9700 . ?
C18 H18 0.9300 . ?
